data_7040083
loop_
_publ_author_name
'Yu, Tianzhi'
'Xu, Zixuan'
'Su, Wenming'
'Zhao, Yuling'
'Zhang, Hui'
'Bao, Yanjun'

_publ_section_title
;
 Highly efficient phosphorescent materials based on Ir(iii)
 complexes-grafted on a polyhedral oligomeric silsesquioxane core.
;
_journal_issue 34
_journal_name_full 'Dalton transactions (Cambridge, England : 2003)'
_journal_page_first 13491
_journal_page_last 13502
_journal_paper_doi 10.1039/c6dt02383e
_journal_volume 45
_journal_year 2016
_chemical_formula_sum 'C51 H40 Ir N3 O6'
_chemical_formula_weight 983.06
_chemical_name_systematic
; 
 ? 
;
_space_group_IT_number 14
_symmetry_cell_setting monoclinic
_symmetry_space_group_name_Hall '-P 2yn'
_symmetry_space_group_name_H-M 'P 1 21/n 1'
_atom_sites_solution_hydrogens geom
_atom_sites_solution_primary direct
_atom_sites_solution_secondary difmap
_audit_creation_method SHELXL-97
_audit_update_record
;
2016-07-25 deposited with the CCDC.
2016-07-29 downloaded from the CCDC.
;
_cell_angle_alpha 90.00
_cell_angle_beta 98.719(2)
_cell_angle_gamma 90.00
_cell_formula_units_Z 4
_cell_length_a 10.0465(6)
_cell_length_b 30.8172(15)
_cell_length_c 13.9390(11)
_cell_measurement_reflns_used 2461
_cell_measurement_temperature 293(2)
_cell_measurement_theta_max 70.3040
_cell_measurement_theta_min 4.2990
_cell_volume 4265.7(5)
_computing_cell_refinement 'Bruker FRAMBO'
_computing_data_collection 'Bruker FRAMBO'
_computing_data_reduction 'Bruker SAINT'
_computing_molecular_graphics 'Bruker SHELXTL'
_computing_publication_material 'Bruker SHELXTL'
_computing_structure_refinement 'SHELXL-97 (Sheldrick, 1997)'
_computing_structure_solution 'SHELXS-97 (Sheldrick, 1990)'
_diffrn_ambient_temperature 293(2)
_diffrn_measured_fraction_theta_full 0.998
_diffrn_measured_fraction_theta_max 0.998
_diffrn_measurement_device_type 'CCD area detector'
_diffrn_measurement_method 'phi and omega scans'
_diffrn_radiation_monochromator graphite
_diffrn_radiation_source 'fine-focus sealed tube'
_diffrn_radiation_type CuK\a
_diffrn_radiation_wavelength 1.54178
_diffrn_reflns_av_R_equivalents 0.0934
_diffrn_reflns_av_sigmaI/netI 0.1296
_diffrn_reflns_limit_h_max 11
_diffrn_reflns_limit_h_min -8
_diffrn_reflns_limit_k_max 33
_diffrn_reflns_limit_k_min -36
_diffrn_reflns_limit_l_max 16
_diffrn_reflns_limit_l_min -16
_diffrn_reflns_number 15544
_diffrn_reflns_theta_full 66.20
_diffrn_reflns_theta_max 66.20
_diffrn_reflns_theta_min 2.87
_exptl_absorpt_coefficient_mu 6.503
_exptl_absorpt_correction_T_max 0.6242
_exptl_absorpt_correction_T_min 0.3421
_exptl_absorpt_correction_type multi-scan
_exptl_absorpt_process_details sadabs
_exptl_crystal_colour yellow
_exptl_crystal_density_diffrn 1.531
_exptl_crystal_density_method 'not measured'
_exptl_crystal_description columnar
_exptl_crystal_F_000 1968
_exptl_crystal_size_max 0.21
_exptl_crystal_size_mid 0.17
_exptl_crystal_size_min 0.08
_refine_diff_density_max 1.161
_refine_diff_density_min -0.894
_refine_diff_density_rms 0.134
_refine_ls_extinction_method none
_refine_ls_goodness_of_fit_ref 1.054
_refine_ls_hydrogen_treatment mixed
_refine_ls_matrix_type full
_refine_ls_number_parameters 551
_refine_ls_number_reflns 7448
_refine_ls_number_restraints 0
_refine_ls_restrained_S_all 1.054
_refine_ls_R_factor_all 0.1136
_refine_ls_R_factor_gt 0.0620
_refine_ls_shift/su_max 0.001
_refine_ls_shift/su_mean 0.000
_refine_ls_structure_factor_coef Fsqd
_refine_ls_weighting_details 'calc w=1/[\s^2^(Fo^2^)+(0.0138P)^2^+0.0000P] where P=(Fo^2^+2Fc^2^)/3'
_refine_ls_weighting_scheme calc
_refine_ls_wR_factor_gt 0.1080
_refine_ls_wR_factor_ref 0.1278
_reflns_number_gt 4440
_reflns_number_total 7448
_reflns_threshold_expression >2sigma(I)
_cod_data_source_file c6dt02383e1.cif
_cod_data_source_block 141123a
_cod_depositor_comments
;
The following automatic conversions were performed:

'_symmetry_cell_setting' value 'Monoclinic' changed to 'monoclinic'
according to
/usr/data/users/saulius/crontab/automatic-downloads/rss-feeds/RSC/lib/dictionaries/cif_core.dic
dictionary named 'cif_core.dic' version 2.4.2 from 2011-04-26.

Automatic conversion script
Id: cif_fix_values 4268 2015-11-12 08:31:59Z antanas 

 Adding full bibliography for 7040083.cif.
;
_cod_original_sg_symbol_H-M P2(1)/n
_cod_database_code 7040083

loop_
_symmetry_equiv_pos_as_xyz
'x, y, z'
'-x+1/2, y+1/2, -z+1/2'
'-x, -y, -z'
'x-1/2, -y-1/2, z-1/2'

loop_
_atom_site_label
_atom_site_type_symbol
_atom_site_fract_x
_atom_site_fract_y
_atom_site_fract_z
_atom_site_U_iso_or_equiv
_atom_site_adp_type
_atom_site_occupancy
_atom_site_symmetry_multiplicity
_atom_site_calc_flag
_atom_site_refinement_flags
Ir1 Ir 0.52524(5) 0.161586(14) 0.55258(4) 0.04480(13) Uani 1 1 d .
N1 N 0.6829(11) 0.4276(3) 0.5068(7) 0.074(3) Uani 1 1 d .
N2 N 0.4258(9) 0.1714(3) 0.4175(6) 0.053(2) Uani 1 1 d .
N3 N 0.6194(9) 0.1573(3) 0.6918(7) 0.063(3) Uani 1 1 d .
O1 O 0.5652(7) 0.2281(2) 0.5394(5) 0.0506(19) Uani 1 1 d .
O2 O 0.3541(7) 0.1781(2) 0.6179(5) 0.059(2) Uani 1 1 d .
O3 O 0.8632(9) 0.1401(3) 0.3481(7) 0.080(3) Uani 1 1 d .
O4 O 0.7263(9) 0.1716(3) 0.2288(6) 0.092(3) Uani 1 1 d .
O5 O 0.3949(9) 0.0214(3) 0.6545(7) 0.075(3) Uani 1 1 d .
O6 O 0.4993(10) 0.0366(3) 0.8008(6) 0.102(3) Uani 1 1 d .
C1 C 0.6413(13) 0.3842(4) 0.5084(9) 0.071(4) Uani 1 1 d .
C2 C 0.6762(12) 0.3486(3) 0.4560(8) 0.067(4) Uani 1 1 d .
H2 H 0.7322 0.3514 0.4091 0.080 Uiso 1 1 calc R
C3 C 0.6235(11) 0.3087(3) 0.4772(8) 0.060(3) Uani 1 1 d .
H3 H 0.6463 0.2842 0.4444 0.072 Uiso 1 1 calc R
C4 C 0.5371(11) 0.3043(3) 0.5466(8) 0.050(3) Uani 1 1 d .
C5 C 0.5007(10) 0.3403(3) 0.5948(7) 0.052(3) Uani 1 1 d .
H5 H 0.4409 0.3374 0.6392 0.063 Uiso 1 1 calc R
C6 C 0.5524(12) 0.3809(4) 0.5778(8) 0.060(3) Uani 1 1 d .
C7 C 0.5376(13) 0.4243(4) 0.6182(9) 0.064(3) Uani 1 1 d .
C8 C 0.4647(12) 0.4414(4) 0.6845(9) 0.070(4) Uani 1 1 d .
H8 H 0.4083 0.4240 0.7151 0.084 Uiso 1 1 calc R
C9 C 0.4769(13) 0.4843(4) 0.7044(9) 0.078(4) Uani 1 1 d .
H9 H 0.4288 0.4962 0.7499 0.093 Uiso 1 1 calc R
C10 C 0.5601(14) 0.5114(4) 0.6583(9) 0.080(4) Uani 1 1 d .
H10 H 0.5633 0.5409 0.6724 0.096 Uiso 1 1 calc R
C11 C 0.6366(13) 0.4952(4) 0.5931(9) 0.073(4) Uani 1 1 d .
H11 H 0.6957 0.5126 0.5647 0.088 Uiso 1 1 calc R
C12 C 0.6206(13) 0.4517(4) 0.5722(9) 0.069(4) Uani 1 1 d .
C13 C 0.7877(13) 0.4432(4) 0.4527(9) 0.080(4) Uani 1 1 d .
H13A H 0.7969 0.4230 0.4008 0.096 Uiso 1 1 calc R
H13B H 0.7609 0.4711 0.4236 0.096 Uiso 1 1 calc R
C14 C 0.9170(15) 0.4478(5) 0.5151(11) 0.106(5) Uani 1 1 d .
H14A H 0.9831 0.4515 0.4718 0.127 Uiso 1 1 calc R
H14B H 0.9130 0.4753 0.5485 0.127 Uiso 1 1 calc R
C15 C 0.9733(16) 0.4181(5) 0.5860(12) 0.120(6) Uani 1 1 d .
H15A H 0.9784 0.3902 0.5544 0.144 Uiso 1 1 calc R
H15B H 0.9105 0.4148 0.6320 0.144 Uiso 1 1 calc R
C16 C 1.1072(17) 0.4271(6) 0.6422(13) 0.183(10) Uani 1 1 d .
H16A H 1.1394 0.4545 0.6225 0.274 Uiso 1 1 calc R
H16B H 1.1689 0.4046 0.6306 0.274 Uiso 1 1 calc R
H16C H 1.1004 0.4281 0.7102 0.274 Uiso 1 1 calc R
C17 C 0.4933(11) 0.2595(3) 0.5660(8) 0.050(3) Uani 1 1 d .
C18 C 0.3785(11) 0.2538(4) 0.6126(8) 0.062(3) Uani 1 1 d .
H18 H 0.3383 0.2792 0.6300 0.074 Uiso 1 1 calc R
C19 C 0.3179(12) 0.2155(4) 0.6360(9) 0.061(3) Uani 1 1 d .
C20 C 0.1949(12) 0.2186(4) 0.6866(9) 0.080(4) Uani 1 1 d .
H20A H 0.1922 0.2469 0.7163 0.096 Uiso 1 1 calc R
H20B H 0.2010 0.1969 0.7375 0.096 Uiso 1 1 calc R
C21 C 0.0662(14) 0.2115(5) 0.6153(11) 0.096(5) Uani 1 1 d .
H21A H 0.0719 0.1835 0.5844 0.115 Uiso 1 1 calc R
H21B H -0.0089 0.2103 0.6516 0.115 Uiso 1 1 calc R
C22 C 0.0384(17) 0.2431(6) 0.5428(13) 0.112(6) Uani 1 1 d .
H22 H 0.0804 0.2689 0.5644 0.134 Uiso 1 1 calc R
C23 C -0.0262(19) 0.2485(7) 0.4555(15) 0.200(11) Uani 1 1 d .
H23A H -0.0739 0.2256 0.4234 0.240 Uiso 1 1 calc R
H23B H -0.0248 0.2754 0.4252 0.240 Uiso 1 1 calc R
C24 C 0.7420(12) 0.1594(4) 0.3124(9) 0.064(3) Uani 1 1 d .
C25 C 0.6425(11) 0.1603(4) 0.3800(8) 0.056(3) Uani 1 1 d .
C26 C 0.6737(11) 0.1480(3) 0.4760(8) 0.056(3) Uani 1 1 d .
C27 C 0.8065(12) 0.1279(3) 0.5062(9) 0.060(3) Uani 1 1 d .
C28 C 0.8925(13) 0.1246(4) 0.4365(11) 0.068(4) Uani 1 1 d .
C29 C 1.0176(13) 0.1039(4) 0.4589(11) 0.082(4) Uani 1 1 d .
H29 H 1.0734 0.1003 0.4121 0.098 Uiso 1 1 calc R
C30 C 1.0551(14) 0.0893(4) 0.5514(11) 0.089(5) Uani 1 1 d .
H30 H 1.1398 0.0768 0.5674 0.107 Uiso 1 1 calc R
C31 C 0.9747(14) 0.0921(4) 0.6217(11) 0.085(4) Uani 1 1 d .
H31 H 1.0037 0.0815 0.6839 0.102 Uiso 1 1 calc R
C32 C 0.8467(12) 0.1113(4) 0.5980(9) 0.070(4) Uani 1 1 d .
H32 H 0.7892 0.1128 0.6442 0.084 Uiso 1 1 calc R
C33 C 0.5045(12) 0.1735(3) 0.3462(9) 0.059(3) Uani 1 1 d .
C34 C 0.4473(13) 0.1843(4) 0.2510(9) 0.070(4) Uani 1 1 d .
H34 H 0.5008 0.1864 0.2023 0.084 Uiso 1 1 calc R
C35 C 0.3106(14) 0.1919(4) 0.2308(10) 0.077(4) Uani 1 1 d .
H35 H 0.2717 0.1994 0.1682 0.092 Uiso 1 1 calc R
C36 C 0.2335(13) 0.1885(4) 0.3013(9) 0.073(4) Uani 1 1 d .
H36 H 0.1411 0.1932 0.2877 0.087 Uiso 1 1 calc R
C37 C 0.2935(12) 0.1778(3) 0.3947(9) 0.062(3) Uani 1 1 d .
H37 H 0.2396 0.1751 0.4431 0.075 Uiso 1 1 calc R
C38 C 0.4738(14) 0.0490(4) 0.7162(10) 0.072(4) Uani 1 1 d .
C39 C 0.5147(12) 0.0895(4) 0.6786(9) 0.062(3) Uani 1 1 d .
C40 C 0.4856(10) 0.1001(3) 0.5806(8) 0.050(3) Uani 1 1 d .
C41 C 0.4165(11) 0.0671(3) 0.5153(9) 0.054(3) Uani 1 1 d .
C42 C 0.3733(12) 0.0290(4) 0.5576(10) 0.061(3) Uani 1 1 d .
C43 C 0.3013(12) -0.0028(4) 0.4998(9) 0.072(4) Uani 1 1 d .
H43 H 0.2699 -0.0272 0.5283 0.086 Uiso 1 1 calc R
C44 C 0.2770(13) 0.0022(4) 0.4009(10) 0.076(4) Uani 1 1 d .
H44 H 0.2297 -0.0191 0.3626 0.092 Uiso 1 1 calc R
C45 C 0.3219(12) 0.0383(4) 0.3581(9) 0.070(4) Uani 1 1 d .
H45 H 0.3067 0.0412 0.2909 0.084 Uiso 1 1 calc R
C46 C 0.3899(11) 0.0705(3) 0.4148(8) 0.058(3) Uani 1 1 d .
H46 H 0.4186 0.0950 0.3849 0.069 Uiso 1 1 calc R
C47 C 0.5911(13) 0.1206(4) 0.7402(10) 0.072(4) Uani 1 1 d .
C48 C 0.6457(13) 0.1161(4) 0.8384(10) 0.084(4) Uani 1 1 d .
H48 H 0.6302 0.0912 0.8725 0.100 Uiso 1 1 calc R
C49 C 0.7223(15) 0.1493(5) 0.8830(10) 0.097(5) Uani 1 1 d .
H49 H 0.7551 0.1474 0.9490 0.116 Uiso 1 1 calc R
C50 C 0.7507(15) 0.1846(5) 0.8322(10) 0.098(5) Uani 1 1 d .
H50 H 0.8061 0.2063 0.8624 0.118 Uiso 1 1 calc R
C51 C 0.6984(12) 0.1882(4) 0.7373(9) 0.076(4) Uani 1 1 d .
H51 H 0.7177 0.2127 0.7029 0.091 Uiso 1 1 calc R

loop_
_atom_site_aniso_label
_atom_site_aniso_U_11
_atom_site_aniso_U_22
_atom_site_aniso_U_33
_atom_site_aniso_U_23
_atom_site_aniso_U_13
_atom_site_aniso_U_12
Ir1 0.0401(3) 0.0369(2) 0.0589(3) -0.0029(3) 0.01229(19) -0.0003(2)
N1 0.087(9) 0.055(6) 0.081(8) 0.008(6) 0.019(6) -0.010(6)
N2 0.050(6) 0.042(5) 0.068(6) 0.001(4) 0.016(5) 0.002(4)
N3 0.060(7) 0.059(6) 0.071(7) -0.003(6) 0.014(5) 0.005(6)
O1 0.042(4) 0.045(4) 0.068(5) -0.003(4) 0.020(4) 0.002(3)
O2 0.057(5) 0.044(4) 0.080(6) 0.003(4) 0.021(4) -0.004(4)
O3 0.067(6) 0.076(6) 0.103(8) -0.007(6) 0.037(6) 0.000(5)
O4 0.103(8) 0.092(7) 0.093(7) 0.014(6) 0.054(6) -0.006(6)
O5 0.082(7) 0.054(5) 0.094(7) 0.009(5) 0.028(6) -0.008(5)
O6 0.152(10) 0.077(7) 0.077(7) 0.014(5) 0.020(7) -0.012(6)
C1 0.081(10) 0.057(8) 0.077(9) 0.007(7) 0.018(8) -0.010(7)
C2 0.084(10) 0.053(8) 0.068(8) -0.003(6) 0.024(7) -0.004(7)
C3 0.067(9) 0.049(7) 0.063(8) -0.009(6) 0.013(6) -0.003(6)
C4 0.054(7) 0.043(6) 0.057(7) -0.004(5) 0.015(5) -0.004(6)
C5 0.054(7) 0.043(6) 0.060(7) -0.002(6) 0.013(5) -0.002(6)
C6 0.071(9) 0.046(6) 0.067(8) 0.001(6) 0.019(7) 0.003(6)
C7 0.074(10) 0.047(7) 0.070(8) -0.006(6) 0.009(7) 0.000(6)
C8 0.077(10) 0.055(7) 0.077(9) -0.004(7) 0.014(7) 0.006(7)
C9 0.100(12) 0.049(7) 0.081(10) -0.014(7) 0.004(8) 0.006(8)
C10 0.094(12) 0.058(8) 0.086(10) -0.012(8) 0.008(8) 0.001(8)
C11 0.082(10) 0.052(8) 0.084(10) -0.002(7) 0.011(8) -0.010(7)
C12 0.080(10) 0.052(7) 0.077(9) -0.002(7) 0.016(8) 0.002(7)
C13 0.090(11) 0.067(9) 0.087(10) 0.002(8) 0.025(9) -0.016(8)
C14 0.100(14) 0.106(13) 0.113(14) 0.017(11) 0.024(11) -0.028(11)
C15 0.108(15) 0.109(14) 0.140(17) 0.037(12) 0.008(12) -0.022(12)
C16 0.138(19) 0.141(18) 0.25(2) 0.076(17) -0.039(17) -0.038(15)
C17 0.052(8) 0.040(6) 0.057(7) 0.003(5) 0.007(6) -0.006(5)
C18 0.054(8) 0.055(7) 0.082(9) -0.006(6) 0.027(7) -0.006(6)
C19 0.058(8) 0.053(7) 0.076(9) -0.001(6) 0.026(7) -0.002(6)
C20 0.068(10) 0.068(9) 0.112(12) 0.001(8) 0.037(9) 0.010(7)
C21 0.076(11) 0.094(12) 0.123(15) -0.013(10) 0.033(10) -0.011(10)
C22 0.093(14) 0.115(15) 0.122(16) -0.007(13) 0.001(12) 0.002(12)
C23 0.19(3) 0.17(2) 0.21(3) -0.01(2) -0.04(2) 0.003(19)
C24 0.058(8) 0.056(7) 0.085(9) 0.005(7) 0.030(7) -0.005(7)
C25 0.055(7) 0.049(6) 0.071(8) -0.005(6) 0.028(6) 0.005(6)
C26 0.055(8) 0.043(6) 0.075(8) -0.002(6) 0.025(7) -0.003(5)
C27 0.049(8) 0.048(7) 0.086(9) 0.001(6) 0.025(7) -0.005(6)
C28 0.054(9) 0.052(7) 0.103(11) -0.003(7) 0.028(8) 0.003(6)
C29 0.062(10) 0.077(10) 0.114(13) -0.002(9) 0.036(9) 0.009(8)
C30 0.061(10) 0.086(10) 0.124(13) 0.010(10) 0.027(10) 0.013(8)
C31 0.071(10) 0.075(10) 0.111(13) 0.014(9) 0.018(9) 0.010(8)
C32 0.060(9) 0.059(8) 0.094(10) 0.008(7) 0.021(8) 0.004(7)
C33 0.056(8) 0.047(7) 0.076(9) 0.002(6) 0.016(7) 0.003(6)
C34 0.070(10) 0.069(8) 0.073(9) 0.001(7) 0.016(8) 0.001(7)
C35 0.075(10) 0.078(9) 0.076(10) 0.001(8) 0.003(8) 0.006(8)
C36 0.053(9) 0.081(9) 0.080(10) -0.006(8) -0.002(7) 0.010(7)
C37 0.055(8) 0.060(7) 0.073(9) 0.001(6) 0.013(7) -0.003(6)
C38 0.082(11) 0.057(8) 0.082(10) 0.005(7) 0.024(8) 0.000(7)
C39 0.064(9) 0.053(7) 0.072(9) 0.000(6) 0.024(7) 0.000(6)
C40 0.047(7) 0.039(6) 0.070(8) -0.008(5) 0.030(6) 0.004(5)
C41 0.054(8) 0.039(6) 0.074(8) -0.001(6) 0.030(6) 0.003(5)
C42 0.060(8) 0.045(7) 0.082(9) -0.008(6) 0.023(7) 0.005(6)
C43 0.071(10) 0.045(7) 0.102(11) 0.000(8) 0.021(8) -0.002(6)
C44 0.073(10) 0.048(7) 0.108(11) 0.001(8) 0.014(9) 0.002(7)
C45 0.068(9) 0.052(7) 0.089(10) -0.010(7) 0.010(7) 0.000(7)
C46 0.057(8) 0.045(6) 0.075(9) -0.003(6) 0.021(7) -0.003(6)
C47 0.076(10) 0.064(8) 0.078(10) 0.004(7) 0.015(8) 0.006(7)
C48 0.089(11) 0.077(10) 0.082(10) 0.003(8) 0.005(9) -0.006(8)
C49 0.104(13) 0.093(12) 0.086(11) 0.006(9) -0.015(9) -0.012(10)
C50 0.102(13) 0.093(12) 0.091(12) -0.005(10) -0.013(10) -0.013(10)
C51 0.074(10) 0.070(9) 0.081(10) -0.002(8) 0.004(8) -0.007(7)

loop_
_atom_type_symbol
_atom_type_description
_atom_type_scat_dispersion_real
_atom_type_scat_dispersion_imag
_atom_type_scat_source
C C 0.0181 0.0091 'International Tables Vol C Tables 4.2.6.8 and 6.1.1.4'
H H 0.0000 0.0000 'International Tables Vol C Tables 4.2.6.8 and 6.1.1.4'
N N 0.0311 0.0180 'International Tables Vol C Tables 4.2.6.8 and 6.1.1.4'
O O 0.0492 0.0322 'International Tables Vol C Tables 4.2.6.8 and 6.1.1.4'
Ir Ir -4.7710 6.5667 'International Tables Vol C Tables 4.2.6.8 and 6.1.1.4'

loop_
_geom_angle_atom_site_label_1
_geom_angle_atom_site_label_2
_geom_angle_atom_site_label_3
_geom_angle
C40 Ir1 C26 95.3(4)
C40 Ir1 N2 103.9(4)
C26 Ir1 N2 80.7(4)
C40 Ir1 N3 80.1(4)
C26 Ir1 N3 102.6(4)
N2 Ir1 N3 174.7(4)
C40 Ir1 O1 173.5(4)
C26 Ir1 O1 89.5(3)
N2 Ir1 O1 81.2(3)
N3 Ir1 O1 94.6(3)
C40 Ir1 O2 86.8(3)
C26 Ir1 O2 173.3(4)
N2 Ir1 O2 92.6(3)
N3 Ir1 O2 84.0(3)
O1 Ir1 O2 88.9(2)
C12 N1 C1 109.3(11)
C12 N1 C13 126.2(11)
C1 N1 C13 124.1(11)
C37 N2 C33 119.1(11)
C37 N2 Ir1 125.4(8)
C33 N2 Ir1 115.4(8)
C51 N3 C47 120.5(11)
C51 N3 Ir1 124.3(9)
C47 N3 Ir1 115.1(9)
C17 O1 Ir1 125.5(6)
C19 O2 Ir1 126.0(7)
C28 O3 C24 123.8(11)
C42 O5 C38 120.4(10)
C2 C1 N1 130.1(12)
C2 C1 C6 122.4(11)
N1 C1 C6 107.5(11)
C3 C2 C1 116.9(11)
C3 C2 H2 121.6
C1 C2 H2 121.6
C2 C3 C4 122.0(10)
C2 C3 H3 119.0
C4 C3 H3 119.0
C5 C4 C3 119.8(10)
C5 C4 C17 123.5(10)
C3 C4 C17 116.6(9)
C4 C5 C6 120.7(11)
C4 C5 H5 119.7
C6 C5 H5 119.7
C5 C6 C1 118.1(11)
C5 C6 C7 133.9(12)
C1 C6 C7 107.9(11)
C8 C7 C12 119.4(12)
C8 C7 C6 134.9(12)
C12 C7 C6 105.7(11)
C9 C8 C7 118.2(13)
C9 C8 H8 120.9
C7 C8 H8 120.9
C8 C9 C10 122.0(13)
C8 C9 H9 119.0
C10 C9 H9 119.0
C11 C10 C9 121.3(13)
C11 C10 H10 119.4
C9 C10 H10 119.4
C10 C11 C12 115.8(13)
C10 C11 H11 122.1
C12 C11 H11 122.1
C11 C12 N1 127.3(13)
C11 C12 C7 123.1(12)
N1 C12 C7 109.6(11)
C14 C13 N1 111.7(12)
C14 C13 H13A 109.3
N1 C13 H13A 109.3
C14 C13 H13B 109.3
N1 C13 H13B 109.3
H13A C13 H13B 107.9
C15 C14 C13 125.8(14)
C15 C14 H14A 105.9
C13 C14 H14A 105.9
C15 C14 H14B 105.9
C13 C14 H14B 105.9
H14A C14 H14B 106.2
C14 C15 C16 119.2(15)
C14 C15 H15A 107.5
C16 C15 H15A 107.5
C14 C15 H15B 107.5
C16 C15 H15B 107.5
H15A C15 H15B 107.0
C15 C16 H16A 109.5
C15 C16 H16B 109.5
H16A C16 H16B 109.5
C15 C16 H16C 109.5
H16A C16 H16C 109.5
H16B C16 H16C 109.5
O1 C17 C18 124.6(9)
O1 C17 C4 116.6(10)
C18 C17 C4 118.8(10)
C19 C18 C17 128.9(11)
C19 C18 H18 115.5
C17 C18 H18 115.5
O2 C19 C18 125.9(11)
O2 C19 C20 115.8(10)
C18 C19 C20 118.3(11)
C19 C20 C21 111.1(11)
C19 C20 H20A 109.4
C21 C20 H20A 109.4
C19 C20 H20B 109.4
C21 C20 H20B 109.4
H20A C20 H20B 108.0
C22 C21 C20 115.3(14)
C22 C21 H21A 108.4
C20 C21 H21A 108.4
C22 C21 H21B 108.4
C20 C21 H21B 108.4
H21A C21 H21B 107.5
C23 C22 C21 141(2)
C23 C22 H22 109.3
C21 C22 H22 109.3
C22 C23 H23A 120.0
C22 C23 H23B 120.0
H23A C23 H23B 120.0
O4 C24 O3 117.4(12)
O4 C24 C25 127.4(13)
O3 C24 C25 115.1(11)
C26 C25 C33 117.2(10)
C26 C25 C24 122.5(11)
C33 C25 C24 120.3(11)
C25 C26 C27 117.1(11)
C25 C26 Ir1 112.3(8)
C27 C26 Ir1 130.5(9)
C32 C27 C28 119.5(12)
C32 C27 C26 123.1(11)
C28 C27 C26 117.3(12)
O3 C28 C27 123.5(12)
O3 C28 C29 116.1(13)
C27 C28 C29 120.4(14)
C30 C29 C28 118.1(14)
C30 C29 H29 121.0
C28 C29 H29 121.0
C29 C30 C31 123.4(14)
C29 C30 H30 118.3
C31 C30 H30 118.3
C30 C31 C32 118.5(14)
C30 C31 H31 120.8
C32 C31 H31 120.8
C27 C32 C31 120.1(13)
C27 C32 H32 119.9
C31 C32 H32 119.9
N2 C33 C34 120.1(11)
N2 C33 C25 112.4(11)
C34 C33 C25 127.3(12)
C35 C34 C33 119.0(12)
C35 C34 H34 120.5
C33 C34 H34 120.5
C36 C35 C34 120.2(13)
C36 C35 H35 119.9
C34 C35 H35 119.9
C35 C36 C37 119.2(13)
C35 C36 H36 120.4
C37 C36 H36 120.4
N2 C37 C36 122.3(12)
N2 C37 H37 118.9
C36 C37 H37 118.9
O6 C38 O5 115.1(12)
O6 C38 C39 126.1(14)
O5 C38 C39 118.7(12)
C40 C39 C47 116.6(11)
C40 C39 C38 122.1(12)
C47 C39 C38 121.4(12)
C39 C40 C41 117.2(10)
C39 C40 Ir1 113.4(8)
C41 C40 Ir1 128.9(8)
C46 C41 C42 117.2(11)
C46 C41 C40 125.2(10)
C42 C41 C40 117.6(11)
O5 C42 C43 116.4(11)
O5 C42 C41 123.2(11)
C43 C42 C41 120.4(12)
C44 C43 C42 120.0(12)
C44 C43 H43 120.0
C42 C43 H43 120.0
C43 C44 C45 120.5(13)
C43 C44 H44 119.7
C45 C44 H44 119.7
C44 C45 C46 120.0(13)
C44 C45 H45 120.0
C46 C45 H45 120.0
C45 C46 C41 121.8(11)
C45 C46 H46 119.1
C41 C46 H46 119.1
N3 C47 C48 118.9(13)
N3 C47 C39 112.9(12)
C48 C47 C39 128.0(13)
C49 C48 C47 118.7(14)
C49 C48 H48 120.7
C47 C48 H48 120.7
C50 C49 C48 120.7(15)
C50 C49 H49 119.6
C48 C49 H49 119.6
C51 C50 C49 119.8(15)
C51 C50 H50 120.1
C49 C50 H50 120.1
N3 C51 C50 121.4(13)
N3 C51 H51 119.3
C50 C51 H51 119.3

loop_
_geom_bond_atom_site_label_1
_geom_bond_atom_site_label_2
_geom_bond_distance
Ir1 C40 1.989(10)
Ir1 C26 2.006(11)
Ir1 N2 2.016(9)
Ir1 N3 2.030(9)
Ir1 O1 2.104(6)
Ir1 O2 2.126(7)
N1 C12 1.394(14)
N1 C1 1.403(13)
N1 C13 1.465(13)
N2 C37 1.333(12)
N2 C33 1.362(12)
N3 C51 1.337(13)
N3 C47 1.367(14)
O1 C17 1.293(11)
O2 C19 1.246(12)
O3 C28 1.313(14)
O3 C24 1.378(13)
O4 C24 1.213(13)
O5 C42 1.355(13)
O5 C38 1.374(14)
O6 C38 1.229(13)
C1 C2 1.393(14)
C1 C6 1.416(14)
C2 C3 1.387(13)
C2 H2 0.9300
C3 C4 1.401(13)
C3 H3 0.9300
C4 C5 1.374(13)
C4 C17 1.486(12)
C5 C6 1.391(13)
C5 H5 0.9300
C6 C7 1.465(14)
C7 C8 1.370(14)
C7 C12 1.408(15)
C8 C9 1.353(14)
C8 H8 0.9300
C9 C10 1.404(15)
C9 H9 0.9300
C10 C11 1.371(15)
C10 H10 0.9300
C11 C12 1.378(14)
C11 H11 0.9300
C13 C14 1.456(15)
C13 H13A 0.9700
C13 H13B 0.9700
C14 C15 1.403(16)
C14 H14A 0.9700
C14 H14B 0.9700
C15 C16 1.478(17)
C15 H15A 0.9700
C15 H15B 0.9700
C16 H16A 0.9600
C16 H16B 0.9600
C16 H16C 0.9600
C17 C18 1.418(12)
C18 C19 1.389(13)
C18 H18 0.9300
C19 C20 1.516(13)
C20 C21 1.522(16)
C20 H20A 0.9700
C20 H20B 0.9700
C21 C22 1.402(18)
C21 H21A 0.9700
C21 H21B 0.9700
C22 C23 1.299(19)
C22 H22 0.9300
C23 H23A 0.9300
C23 H23B 0.9300
C24 C25 1.474(13)
C25 C26 1.380(14)
C25 C33 1.453(14)
C26 C27 1.473(14)
C27 C32 1.379(15)
C27 C28 1.398(15)
C28 C29 1.402(15)
C29 C30 1.364(16)
C29 H29 0.9300
C30 C31 1.364(16)
C30 H30 0.9300
C31 C32 1.409(15)
C31 H31 0.9300
C32 H32 0.9300
C33 C34 1.404(14)
C34 C35 1.379(15)
C34 H34 0.9300
C35 C36 1.345(14)
C35 H35 0.9300
C36 C37 1.388(14)
C36 H36 0.9300
C37 H37 0.9300
C38 C39 1.437(15)
C39 C40 1.391(14)
C39 C47 1.430(15)
C40 C41 1.466(13)
C41 C46 1.390(14)
C41 C42 1.412(14)
C42 C43 1.398(14)
C43 C44 1.371(15)
C43 H43 0.9300
C44 C45 1.371(14)
C44 H44 0.9300
C45 C46 1.381(13)
C45 H45 0.9300
C46 H46 0.9300
C47 C48 1.402(16)
C48 C49 1.369(16)
C48 H48 0.9300
C49 C50 1.353(17)
C49 H49 0.9300
C50 C51 1.352(15)
C50 H50 0.9300
C51 H51 0.9300

loop_
_geom_torsion_atom_site_label_1
_geom_torsion_atom_site_label_2
_geom_torsion_atom_site_label_3
_geom_torsion_atom_site_label_4
_geom_torsion
C40 Ir1 N2 C37 77.4(9)
C26 Ir1 N2 C37 170.6(9)
N3 Ir1 N2 C37 -61(4)
O1 Ir1 N2 C37 -98.5(9)
O2 Ir1 N2 C37 -10.0(9)
C40 Ir1 N2 C33 -105.9(7)
C26 Ir1 N2 C33 -12.7(7)
N3 Ir1 N2 C33 116(4)
O1 Ir1 N2 C33 78.2(7)
O2 Ir1 N2 C33 166.7(7)
C40 Ir1 N3 C51 172.0(11)
C26 Ir1 N3 C51 78.7(10)
N2 Ir1 N3 C51 -49(5)
O1 Ir1 N3 C51 -11.7(10)
O2 Ir1 N3 C51 -100.2(10)
C40 Ir1 N3 C47 -11.4(9)
C26 Ir1 N3 C47 -104.7(9)
N2 Ir1 N3 C47 128(4)
O1 Ir1 N3 C47 164.9(9)
O2 Ir1 N3 C47 76.4(9)
C40 Ir1 O1 C17 -50(3)
C26 Ir1 O1 C17 172.4(9)
N2 Ir1 O1 C17 91.8(9)
N3 Ir1 O1 C17 -84.9(9)
O2 Ir1 O1 C17 -1.0(8)
C40 Ir1 O2 C19 173.0(10)
C26 Ir1 O2 C19 -78(3)
N2 Ir1 O2 C19 -83.2(10)
N3 Ir1 O2 C19 92.7(10)
O1 Ir1 O2 C19 -2.1(10)
C12 N1 C1 C2 180.0(14)
C13 N1 C1 C2 -7(2)
C12 N1 C1 C6 -1.0(15)
C13 N1 C1 C6 172.4(11)
N1 C1 C2 C3 176.7(12)
C6 C1 C2 C3 -2(2)
C1 C2 C3 C4 1.2(19)
C2 C3 C4 C5 1.0(19)
C2 C3 C4 C17 -177.0(11)
C3 C4 C5 C6 -2.2(18)
C17 C4 C5 C6 175.6(11)
C4 C5 C6 C1 1.1(18)
C4 C5 C6 C7 -177.8(13)
C2 C1 C6 C5 1(2)
N1 C1 C6 C5 -178.0(10)
C2 C1 C6 C7 -179.6(12)
N1 C1 C6 C7 1.2(15)
C5 C6 C7 C8 -3(3)
C1 C6 C7 C8 178.2(14)
C5 C6 C7 C12 178.0(13)
C1 C6 C7 C12 -1.0(15)
C12 C7 C8 C9 -1(2)
C6 C7 C8 C9 180.0(13)
C7 C8 C9 C10 1(2)
C8 C9 C10 C11 -2(2)
C9 C10 C11 C12 3(2)
C10 C11 C12 N1 178.0(13)
C10 C11 C12 C7 -4(2)
C1 N1 C12 C11 178.9(13)
C13 N1 C12 C11 6(2)
C1 N1 C12 C7 0.3(16)
C13 N1 C12 C7 -172.9(12)
C8 C7 C12 C11 2(2)
C6 C7 C12 C11 -178.2(12)
C8 C7 C12 N1 -179.0(11)
C6 C7 C12 N1 0.4(15)
C12 N1 C13 C14 73.6(17)
C1 N1 C13 C14 -98.7(16)
N1 C13 C14 C15 43(2)
C13 C14 C15 C16 178.8(17)
Ir1 O1 C17 C18 3.0(16)
Ir1 O1 C17 C4 -177.8(7)
C5 C4 C17 O1 -159.1(10)
C3 C4 C17 O1 18.7(16)
C5 C4 C17 C18 20.1(17)
C3 C4 C17 C18 -162.0(10)
O1 C17 C18 C19 -2(2)
C4 C17 C18 C19 178.4(12)
Ir1 O2 C19 C18 3.3(19)
Ir1 O2 C19 C20 -177.7(7)
C17 C18 C19 O2 -1(2)
C17 C18 C19 C20 179.9(11)
O2 C19 C20 C21 -78.0(15)
C18 C19 C20 C21 101.1(14)
C19 C20 C21 C22 -64.8(17)
C20 C21 C22 C23 155(3)
C28 O3 C24 O4 -178.6(11)
C28 O3 C24 C25 -2.2(17)
O4 C24 C25 C26 -175.8(13)
O3 C24 C25 C26 8.2(17)
O4 C24 C25 C33 6(2)
O3 C24 C25 C33 -170.4(10)
C33 C25 C26 C27 170.3(9)
C24 C25 C26 C27 -8.3(16)
C33 C25 C26 Ir1 -10.3(13)
C24 C25 C26 Ir1 171.2(8)
C40 Ir1 C26 C25 115.4(8)
N2 Ir1 C26 C25 12.1(8)
N3 Ir1 C26 C25 -163.6(8)
O1 Ir1 C26 C25 -69.1(8)
O2 Ir1 C26 C25 7(3)
C40 Ir1 C26 C27 -65.2(10)
N2 Ir1 C26 C27 -168.5(10)
N3 Ir1 C26 C27 15.7(11)
O1 Ir1 C26 C27 110.3(10)
O2 Ir1 C26 C27 -173(2)
C25 C26 C27 C32 -175.2(11)
Ir1 C26 C27 C32 5.4(17)
C25 C26 C27 C28 2.7(16)
Ir1 C26 C27 C28 -176.7(8)
C24 O3 C28 C27 -3.3(19)
C24 O3 C28 C29 176.6(10)
C32 C27 C28 O3 -178.9(11)
C26 C27 C28 O3 3.1(18)
C32 C27 C28 C29 1.2(18)
C26 C27 C28 C29 -176.8(11)
O3 C28 C29 C30 176.7(12)
C27 C28 C29 C30 -3(2)
C28 C29 C30 C31 3(2)
C29 C30 C31 C32 0(2)
C28 C27 C32 C31 1.4(18)
C26 C27 C32 C31 179.3(10)
C30 C31 C32 C27 -2(2)
C37 N2 C33 C34 3.0(16)
Ir1 N2 C33 C34 -173.9(8)
C37 N2 C33 C25 -172.6(9)
Ir1 N2 C33 C25 10.5(12)
C26 C25 C33 N2 0.0(15)
C24 C25 C33 N2 178.6(9)
C26 C25 C33 C34 -175.2(11)
C24 C25 C33 C34 3.4(19)
N2 C33 C34 C35 -1.3(18)
C25 C33 C34 C35 173.5(11)
C33 C34 C35 C36 -1(2)
C34 C35 C36 C37 1(2)
C33 N2 C37 C36 -2.8(17)
Ir1 N2 C37 C36 173.7(8)
C35 C36 C37 N2 0.9(19)
C42 O5 C38 O6 -172.2(12)
C42 O5 C38 C39 9.8(18)
O6 C38 C39 C40 177.4(13)
O5 C38 C39 C40 -4.9(19)
O6 C38 C39 C47 -1(2)
O5 C38 C39 C47 176.8(11)
C47 C39 C40 C41 175.4(10)
C38 C39 C40 C41 -2.9(17)
C47 C39 C40 Ir1 -11.8(14)
C38 C39 C40 Ir1 169.9(10)
C26 Ir1 C40 C39 114.2(9)
N2 Ir1 C40 C39 -164.2(8)
N3 Ir1 C40 C39 12.2(8)
O1 Ir1 C40 C39 -23(4)
O2 Ir1 C40 C39 -72.2(8)
C26 Ir1 C40 C41 -74.1(10)
N2 Ir1 C40 C41 7.6(10)
N3 Ir1 C40 C41 -176.0(10)
O1 Ir1 C40 C41 149(3)
O2 Ir1 C40 C41 99.5(9)
C39 C40 C41 C46 -174.1(11)
Ir1 C40 C41 C46 14.4(16)
C39 C40 C41 C42 5.9(15)
Ir1 C40 C41 C42 -165.6(8)
C38 O5 C42 C43 174.8(11)
C38 O5 C42 C41 -6.9(18)
C46 C41 C42 O5 178.8(10)
C40 C41 C42 O5 -1.2(17)
C46 C41 C42 C43 -3.0(17)
C40 C41 C42 C43 177.0(10)
O5 C42 C43 C44 -179.0(11)
C41 C42 C43 C44 2.7(19)
C42 C43 C44 C45 -1(2)
C43 C44 C45 C46 -1(2)
C44 C45 C46 C41 1.0(19)
C42 C41 C46 C45 1.2(17)
C40 C41 C46 C45 -178.8(10)
C51 N3 C47 C48 0.4(19)
Ir1 N3 C47 C48 -176.4(10)
C51 N3 C47 C39 -175.1(11)
Ir1 N3 C47 C39 8.2(14)
C40 C39 C47 N3 2.3(17)
C38 C39 C47 N3 -179.3(11)
C40 C39 C47 C48 -172.6(13)
C38 C39 C47 C48 6(2)
N3 C47 C48 C49 2(2)
C39 C47 C48 C49 176.5(13)
C47 C48 C49 C50 -3(2)
C48 C49 C50 C51 3(3)
C47 N3 C51 C50 -1(2)
Ir1 N3 C51 C50 175.4(10)
C49 C50 C51 N3 -1(2)
